data_2102155
loop_
_publ_author_name
'Glidewell, Christopher'
'Low, John N'
'Wardell, James L'

_publ_section_title
;
 Conformational preferences and supramolecular aggregation in
 2-nitrophenylthiolates: disulfides and thiosulfonates
;
_journal_issue 5
_journal_name_full 'Acta Crystallographica Section B'
_journal_page_first 893
_journal_page_last 905
_journal_paper_doi 10.1107/S0108768100007114
_journal_volume 56
_journal_year 2000
_chemical_formula_sum 'C9 H8 N2 O6 S2'
_chemical_formula_weight 304.30
_chemical_name_systematic
;
2,4-Dinitrophenyl-2'-methoxycarbonylmethyl disulfide
;
_space_group_IT_number 2
_symmetry_cell_setting triclinic
_symmetry_space_group_name_Hall '-P 1'
_symmetry_space_group_name_H-M 'P -1'
_cell_angle_alpha 72.1417(15)
_cell_angle_beta 83.3965(14)
_cell_angle_gamma 80.332(3)
_cell_formula_units_Z 2
_cell_length_a 8.1655(3)
_cell_length_b 8.2415(3)
_cell_length_c 9.3887(4)
_cell_measurement_reflns_used 2629
_cell_measurement_temperature 150(2)
_cell_measurement_theta_max 29.31
_cell_measurement_theta_min 2.92
_cell_volume 591.48(4)
_computing_cell_refinement 'DENZO (Otwinowski & Minor, 1997)'
_computing_data_collection 'Kappa-CCD server software (Nonius, 1997)'
_computing_data_reduction 'DENZO (Otwinowski & Minor, 1997)'
_computing_molecular_graphics 'ORTEP (Johnson, 1976), PLATON (Spek, 1999)'
_computing_publication_material 'SHELXL-97  and WordPerfect macro PRPKAPPA (Ferguson, 1999)'
_computing_structure_refinement 'SHELXL-97 (Sheldrick, 1997b)'
_computing_structure_solution 'SHELXS-97 (Sheldrick, 1997a)'
_diffrn_ambient_temperature 150(2)
_diffrn_measured_fraction_theta_full .962
_diffrn_measured_fraction_theta_max .962
_diffrn_measurement_device_type Kappa-CCD
_diffrn_measurement_method '\f scans and \w scans with \k offsets'
_diffrn_radiation_monochromator graphite
_diffrn_radiation_source 'fine-focus sealed X-ray tube'
_diffrn_radiation_type 'Mo K\a'
_diffrn_radiation_wavelength .71073
_diffrn_reflns_av_R_equivalents .050
_diffrn_reflns_av_sigmaI/netI .0678
_diffrn_reflns_limit_h_max 10
_diffrn_reflns_limit_h_min -10
_diffrn_reflns_limit_k_max 10
_diffrn_reflns_limit_k_min -9
_diffrn_reflns_limit_l_max 11
_diffrn_reflns_limit_l_min -11
_diffrn_reflns_number 6105
_diffrn_reflns_theta_full 27.50
_diffrn_reflns_theta_max 27.50
_diffrn_reflns_theta_min 2.92
_diffrn_standards_decay_% 0
_exptl_absorpt_coefficient_mu .476
_exptl_absorpt_correction_T_max .9882
_exptl_absorpt_correction_T_min .8512
_exptl_absorpt_correction_type multi-scan
_exptl_absorpt_process_details 'Sortav (Blessing, 1995 & 1997)'
_exptl_crystal_colour yellow
_exptl_crystal_density_diffrn 1.709
_exptl_crystal_density_method 'not measured'
_exptl_crystal_description needle
_exptl_crystal_F_000 312
_exptl_crystal_size_max .35
_exptl_crystal_size_mid .05
_exptl_crystal_size_min .03
_refine_diff_density_max .356
_refine_diff_density_min -.376
_refine_ls_extinction_method none
_refine_ls_goodness_of_fit_ref 1.044
_refine_ls_hydrogen_treatment constr
_refine_ls_matrix_type full
_refine_ls_number_parameters 173
_refine_ls_number_reflns 2629
_refine_ls_number_restraints 0
_refine_ls_restrained_S_all 1.044
_refine_ls_R_factor_all .0684
_refine_ls_R_factor_gt .0435
_refine_ls_shift/su_max .008
_refine_ls_shift/su_mean .000
_refine_ls_structure_factor_coef Fsqd
_refine_ls_weighting_details 'w=1/[\s^2^(Fo^2^)+(0.0536P)^2^] where P=(Fo^2^+2Fc^2^)/3'
_refine_ls_weighting_scheme calc
_refine_ls_wR_factor_ref .1105
_reflns_number_gt 1969
_reflns_number_total 2629
_reflns_threshold_expression >2\s(I)
_cod_data_source_file na0107.cif
_cod_data_source_block 4
_cod_depositor_comments
;
The following automatic conversions were performed:
'_exptl_absorpt_correction_type' value 'Multi-scan' changed to
'multi-scan' according to
'/home/saulius/struct/CIF-dictionaries/cif_core.dic' dictionary named
'cif_core.dic' version 2.4.1 from 2010-06-29.

Automatic conversion script
Id: cif_fix_enum 1527 2010-12-29 10:47:43Z saulius 

The following automatic conversions were performed:

'_exptl_absorpt_correction_type' value 'Multi-scan' changed to
'multi-scan' according to
/home/saulius/struct/CIF-dictionaries/cif_core.dic dictionary named
'cif_core.dic' version 2.4.1 from 2010-06-29.

Automatic conversion script
Id: cif_fix_values 1715 2011-07-08 13:25:40Z adriana 

The following automatic conversions were performed:

'_refine_ls_weighting_scheme' value 'w=1/[\s^2^(Fo^2^)+(0.0536P)^2^]
where P=(Fo^2^+2Fc^2^)/3' was changed to 'calc'. New tag
'_refine_ls_weighting_details' was created. The value of the new tag
was set to 'w=1/[\s^2^(Fo^2^)+(0.0536P)^2^] where
P=(Fo^2^+2Fc^2^)/3'.

Automatic conversion script
Id: cif_fix_values 3143 2015-03-26 13:38:13Z robertas 
;
_cod_original_sg_symbol_H-M P-1
_cod_database_code 2102155
_cod_database_fobs_code 2102155

loop_
_symmetry_equiv_pos_as_xyz
'x, y, z'
'-x, -y, -z'

loop_
_atom_site_label
_atom_site_fract_x
_atom_site_fract_y
_atom_site_fract_z
_atom_site_U_iso_or_equiv
_atom_site_adp_type
_atom_site_calc_flag
_atom_site_refinement_flags
_atom_site_occupancy
_atom_site_type_symbol
S1 .31637(7) .86272(8) .91373(7) .02245(18) Uani d . 1 S
S2 .09158(7) .89766(8) .82419(7) .02167(18) Uani d . 1 S
C1 .4109(3) 1.0481(3) .7967(3) .0205(5) Uani d . 1 C
C2 .3239(3) 1.2169(3) .8142(3) .0201(5) Uani d . 1 C
O3 .2542(2) 1.3296(2) .7165(2) .0309(4) Uani d . 1 O
O4 .3370(2) 1.2272(2) .95141(18) .0254(4) Uani d . 1 O
C5 .2645(3) 1.3890(3) .9787(3) .0344(6) Uani d . 1 C
C21 .1368(3) .8092(3) .6714(3) .0180(5) Uani d . 1 C
C22 .0110(2) .7859(3) .5912(3) .0179(5) Uani d . 1 C
N22 -.1648(2) .8353(3) .6329(2) .0212(5) Uani d . 1 N
O221 -.19512(18) .9202(2) .7223(2) .0281(4) Uani d . 1 O
O222 -.27220(19) .7932(2) .5763(2) .0330(5) Uani d . 1 O
C23 .0430(3) .7170(3) .4719(3) .0191(5) Uani d . 1 C
C24 .2073(3) .6735(3) .4288(3) .0177(5) Uani d . 1 C
N24 .2445(2) .6046(3) .3001(2) .0232(5) Uani d . 1 N
O241 .1278(2) .5881(3) .2372(2) .0362(5) Uani d . 1 O
O242 .39156(19) .5679(2) .2617(2) .0305(4) Uani d . 1 O
C25 .3360(3) .6936(3) .5019(3) .0194(5) Uani d . 1 C
C26 .3011(3) .7597(3) .6213(3) .0190(5) Uani d . 1 C
H1A .5280 1.0337 .8215 .025 Uiso calc R 1 H
H1B .4116 1.0512 .6904 .025 Uiso calc R 1 H
H5A .2800 1.3831 1.0822 .052 Uiso calc PR .50 H
H5B .1453 1.4105 .9628 .052 Uiso calc PR .50 H
H5C .3193 1.4827 .9094 .052 Uiso calc PR .50 H
H5D .2165 1.4678 .8874 .052 Uiso calc PR .50 H
H5E .3511 1.4403 1.0068 .052 Uiso calc PR .50 H
H5F .1771 1.3682 1.0602 .052 Uiso calc PR .50 H
H23 -.0449 .7005 .4219 .023 Uiso calc R 1 H
H25 .4482 .6619 .4698 .023 Uiso calc R 1 H
H26 .3906 .7724 .6715 .023 Uiso calc R 1 H

loop_
_atom_site_aniso_label
_atom_site_aniso_U_11
_atom_site_aniso_U_22
_atom_site_aniso_U_33
_atom_site_aniso_U_12
_atom_site_aniso_U_13
_atom_site_aniso_U_23
S1 .0278(3) .0206(3) .0201(3) -.0042(2) -.0066(2) -.0055(3)
S2 .0221(3) .0239(4) .0210(4) -.0034(2) -.0008(2) -.0095(3)
C1 .0206(11) .0229(13) .0208(13) -.0038(9) -.0001(9) -.0105(11)
C2 .0166(11) .0223(13) .0227(14) -.0054(9) -.0016(9) -.0070(11)
O3 .0348(10) .0244(10) .0335(11) -.0015(7) -.0181(8) -.0041(9)
O4 .0380(9) .0184(9) .0200(10) .0002(7) -.0022(7) -.0081(8)
C5 .0484(16) .0199(14) .0367(17) -.0043(11) .0080(12) -.0149(13)
C21 .0211(11) .0148(12) .0177(12) -.0032(8) -.0020(9) -.0034(10)
C22 .0160(11) .0156(12) .0200(13) -.0009(8) -.0011(8) -.0029(10)
N22 .0175(10) .0220(11) .0215(11) -.0033(7) -.0009(8) -.0025(9)
O221 .0236(9) .0316(11) .0308(11) .0002(7) .0013(7) -.0150(9)
O222 .0189(9) .0468(12) .0395(12) -.0058(7) -.0048(7) -.0203(10)
C23 .0204(11) .0164(12) .0204(13) -.0037(8) -.0045(9) -.0036(10)
C24 .0205(11) .0151(12) .0173(13) -.0028(8) .0000(9) -.0050(10)
N24 .0219(11) .0254(12) .0234(12) -.0043(8) -.0007(8) -.0085(9)
O241 .0252(9) .0556(14) .0401(12) -.0047(8) -.0068(8) -.0309(10)
O242 .0221(9) .0413(12) .0313(11) -.0007(7) .0029(7) -.0192(9)
C25 .0193(11) .0155(12) .0209(13) -.0007(8) -.0018(9) -.0026(10)
C26 .0198(11) .0184(13) .0189(13) -.0024(8) -.0045(8) -.0046(10)

loop_
_atom_type_symbol
_atom_type_description
_atom_type_scat_dispersion_real
_atom_type_scat_dispersion_imag
_atom_type_scat_source
C C .0033 .0016 'International Tables Vol C Tables 4.2.6.8 and 6.1.1.4'
H H .0000 .0000 'International Tables Vol C Tables 4.2.6.8 and 6.1.1.4'
N N .0061 .0033 'International Tables Vol C Tables 4.2.6.8 and 6.1.1.4'
O O .0106 .0060 'International Tables Vol C Tables 4.2.6.8 and 6.1.1.4'
S S .1246 .1234 'International Tables Vol C Tables 4.2.6.8 and 6.1.1.4'

loop_
_geom_angle_atom_site_label_1
_geom_angle_atom_site_label_2
_geom_angle_atom_site_label_3
_geom_angle
_geom_angle_publ_flag
C1 S1 S2 102.72(8) no
C21 S2 S1 104.16(7) no
C2 C1 S1 113.96(15) no
O221 N22 O222 123.66(18) no
O221 N22 C22 117.16(18) no
O222 N22 C22 119.17(19) no
O241 N24 O242 124.0(2) no
O241 N24 C24 118.23(18) no
O242 N24 C24 117.72(18) no
C2 C1 H1A 108.8 no
S1 C1 H1A 108.8 no
C2 C1 H1B 108.8 no
S1 C1 H1B 108.8 no
H1A C1 H1B 107.7 no
O3 C2 O4 124.4(2) no
O3 C2 C1 124.5(2) no
O4 C2 C1 111.07(19) no
C2 O4 C5 115.87(19) no
O4 C5 H5A 109.5 no
O4 C5 H5B 109.5 no
H5A C5 H5B 109.5 no
O4 C5 H5C 109.5 no
H5A C5 H5C 109.5 no
H5B C5 H5C 109.5 no
O4 C5 H5D 109.5 no
H5A C5 H5D 141.1 no
H5B C5 H5D 56.3 no
H5C C5 H5D 56.3 no
O4 C5 H5E 109.5 no
H5A C5 H5E 56.3 no
H5B C5 H5E 141.1 no
H5C C5 H5E 56.3 no
H5D C5 H5E 109.5 no
O4 C5 H5F 109.5 no
H5A C5 H5F 56.3 no
H5B C5 H5F 56.3 no
H5C C5 H5F 141.1 no
H5D C5 H5F 109.5 no
H5E C5 H5F 109.5 no
C26 C21 C22 115.6(2) no
C26 C21 S2 121.94(17) no
C22 C21 S2 122.43(16) no
C23 C22 C21 123.56(19) no
C23 C22 N22 116.32(19) no
C21 C22 N22 120.1(2) no
C24 C23 C22 117.2(2) no
C24 C23 H23 121.4 no
C22 C23 H23 121.4 no
C23 C24 C25 122.1(2) no
C23 C24 N24 118.29(19) no
C25 C24 N24 119.56(18) no
C26 C25 C24 119.5(2) no
C26 C25 H25 120.2 no
C24 C25 H25 120.2 no
C25 C26 C21 121.9(2) no
C25 C26 H26 119.0 no
C21 C26 H26 119.0 no

loop_
_geom_bond_atom_site_label_1
_geom_bond_atom_site_label_2
_geom_bond_distance
_geom_bond_publ_flag
S1 S2 2.0464(8) no
S1 C1 1.819(2) no
S2 C21 1.777(2) no
N22 O221 1.229(3) no
N22 O222 1.222(2) no
N24 O241 1.224(3) no
N24 O242 1.228(2) no
C1 C2 1.499(3) no
C1 H1A .9900 no
C1 H1B .9900 no
C2 O3 1.202(3) no
C2 O4 1.335(3) no
O4 C5 1.450(3) no
C5 H5A .9800 no
C5 H5B .9800 no
C5 H5C .9800 no
C5 H5D .9800 no
C5 H5E .9800 no
C5 H5F .9800 no
C21 C26 1.405(3) no
C21 C22 1.411(3) no
C22 C23 1.384(3) no
C22 N22 1.467(3) no
C23 C24 1.377(3) no
C23 H23 .9500 no
C24 C25 1.377(3) no
C24 N24 1.468(3) no
C25 C26 1.373(3) no
C25 H25 .9500 no
C26 H26 .9500 no

loop_
_geom_hbond_atom_site_label_D
_geom_hbond_atom_site_label_H
_geom_hbond_atom_site_label_A
_geom_hbond_site_symmetry_A
_geom_hbond_distance_DH
_geom_hbond_distance_HA
_geom_hbond_distance_DA
_geom_hbond_angle_DHA
_geom_hbond_publ_flag
C23 H23 O3 2_576 .95 2.35 3.299(3) 176 yes

loop_
_geom_torsion_atom_site_label_1
_geom_torsion_atom_site_label_2
_geom_torsion_atom_site_label_3
_geom_torsion_atom_site_label_4
_geom_torsion
_geom_torsion_publ_flag
C1 S1 S2 C21 83.97(11) no
S1 S2 C21 C22 171.14(18) no
S1 S2 C21 C26 -9.7(2) no
C21 C22 N22 O221 11.0(3) no
C21 C22 N22 O222 -170.2(2) no
C23 C22 N22 O221 -169.1(2) no
C23 C22 N22 O222 9.7(3) no
C23 C24 N24 O241 -.4(3) no
C23 C24 N24 O242 179.3(2) no
C25 C24 N24 O241 -180.0(2) no
C25 C24 N24 O242 -.3(3) no
S2 S1 C1 C2 67.02(17) no
S1 C1 C2 O3 -115.4(2) no
S1 C1 C2 O4 66.0(2) no
O3 C2 O4 C5 -1.7(3) no
C1 C2 O4 C5 176.97(19) no
C26 C21 C22 C23 .9(3) no
S2 C21 C22 C23 -179.88(18) no
C26 C21 C22 N22 -179.26(19) no
S2 C21 C22 N22 .0(3) no
C21 C22 C23 C24 -1.6(3) no
N22 C22 C23 C24 178.57(19) no
C22 C23 C24 C25 1.3(3) no
C22 C23 C24 N24 -178.3(2) no
C23 C24 C25 C26 -.3(3) no
N24 C24 C25 C26 179.3(2) no
C24 C25 C26 C21 -.4(3) no
C22 C21 C26 C25 .2(3) no
S2 C21 C26 C25 -179.07(18) no
